data_4072837
loop_
_publ_author_name
'Cabeza, Javier A.'
'del R\'io, Ignacio'
'Fern\'andez-Colinas, Jos\'e M.'
'Garc\'ia-\'Alvarez, Pablo'
'Miguel, Daniel'

_publ_section_title
;
 Reactivity of Indene, Fluorene, Azulene, and Acenaphthylene with a
 Basal-Edge-Bridged Square-Pyramidal Hexaruthenium Dihydride
;
_journal_issue 6
_journal_name_full Organometallics
_journal_page_first 1414
_journal_paper_doi 10.1021/om061078c
_journal_volume 26
_journal_year 2007
_chemical_formula_moiety 'C30 H14 N2 O12 Ru6, C H2 Cl2'
_chemical_formula_sum 'C31 H16 Cl2 N2 O12 Ru6'
_chemical_formula_weight 1285.78
_chemical_name_systematic
; 
 ? 
;
_space_group_IT_number 2
_symmetry_cell_setting triclinic
_symmetry_space_group_name_Hall '-P 1'
_symmetry_space_group_name_H-M 'P -1'
_atom_sites_solution_hydrogens geom
_atom_sites_solution_primary direct
_atom_sites_solution_secondary difmap
_audit_creation_method SHELXL-97
_cell_angle_alpha 88.991(14)
_cell_angle_beta 78.875(12)
_cell_angle_gamma 86.026(14)
_cell_formula_units_Z 2
_cell_length_a 10.945(8)
_cell_length_b 11.011(8)
_cell_length_c 15.261(11)
_cell_measurement_temperature 293(2)
_cell_volume 1800(2)
_computing_cell_refinement 'Bruker SMART'
_computing_data_collection 'Bruker SMART'
_computing_data_reduction 'Bruker SHELXTL'
_computing_molecular_graphics 'Bruker SHELXTL'
_computing_publication_material 'Bruker SHELXTL'
_computing_structure_refinement 'SHELXL-97 (Sheldrick, 1997)'
_computing_structure_solution 'SHELXS-97 (Sheldrick, 1990)'
_diffrn_ambient_temperature 293(2)
_diffrn_measured_fraction_theta_full 0.903
_diffrn_measured_fraction_theta_max 0.903
_diffrn_measurement_device_type 'CCD area detector'
_diffrn_measurement_method 'phi and omega scans'
_diffrn_radiation_monochromator graphite
_diffrn_radiation_source 'fine-focus sealed tube'
_diffrn_radiation_type MoK\a
_diffrn_radiation_wavelength 0.71073
_diffrn_reflns_av_R_equivalents 0.0296
_diffrn_reflns_av_sigmaI/netI 0.0229
_diffrn_reflns_limit_h_max 11
_diffrn_reflns_limit_h_min -12
_diffrn_reflns_limit_k_max 12
_diffrn_reflns_limit_k_min -7
_diffrn_reflns_limit_l_max 16
_diffrn_reflns_limit_l_min -16
_diffrn_reflns_number 7070
_diffrn_reflns_theta_full 23.35
_diffrn_reflns_theta_max 23.35
_diffrn_reflns_theta_min 1.36
_exptl_absorpt_coefficient_mu 2.665
_exptl_absorpt_correction_T_max 1.000000
_exptl_absorpt_correction_T_min 0.506163
_exptl_absorpt_correction_type SADABS
_exptl_crystal_colour BLACK
_exptl_crystal_density_diffrn 2.372
_exptl_crystal_density_method 'not measured'
_exptl_crystal_description BLOCK
_exptl_crystal_F_000 1220
_exptl_crystal_size_max 0.38
_exptl_crystal_size_mid 0.24
_exptl_crystal_size_min 0.17
_refine_diff_density_max 1.596
_refine_diff_density_min -1.742
_refine_diff_density_rms 0.274
_refine_ls_extinction_coef 0.0006(2)
_refine_ls_extinction_expression Fc^*^=kFc[1+0.001xFc^2^\l^3^/sin(2\q)]^-1/4^
_refine_ls_extinction_method SHELXL
_refine_ls_goodness_of_fit_ref 1.097
_refine_ls_hydrogen_treatment mixed
_refine_ls_matrix_type full
_refine_ls_number_parameters 480
_refine_ls_number_reflns 4728
_refine_ls_number_restraints 0
_refine_ls_restrained_S_all 1.097
_refine_ls_R_factor_all 0.0674
_refine_ls_R_factor_gt 0.0627
_refine_ls_shift/su_max 0.002
_refine_ls_shift/su_mean 0.000
_refine_ls_structure_factor_coef Fsqd
_refine_ls_weighting_details 'calc w=1/[\s^2^(Fo^2^)+(0.1057P)^2^+22.4711P] where P=(Fo^2^+2Fc^2^)/3'
_refine_ls_weighting_scheme calc
_refine_ls_wR_factor_gt 0.1614
_refine_ls_wR_factor_ref 0.1699
_reflns_number_gt 4356
_reflns_number_total 4728
_reflns_threshold_expression >2sigma(I)
_cod_data_source_file om061078csi20061222_055053.cif
_cod_data_source_block 8_(pg154bfm)
_cod_depositor_comments
;
The following automatic conversions were performed:

'_symmetry_cell_setting' value 'Triclinic' changed to 'triclinic'
according to /home/saulius/struct/CIF-dictionaries/cif_core.dic
dictionary named 'cif_core.dic' version 2.4.1 from 2010-06-29.

Automatic conversion script
Id: cif_fix_values 1715 2011-07-08 13:25:40Z adriana 
;
_cod_original_sg_symbol_H-M P-1
_cod_database_code 4072837

loop_
_symmetry_equiv_pos_as_xyz
'x, y, z'
'-x, -y, -z'

loop_
_atom_site_label
_atom_site_type_symbol
_atom_site_fract_x
_atom_site_fract_y
_atom_site_fract_z
_atom_site_U_iso_or_equiv
_atom_site_adp_type
_atom_site_occupancy
_atom_site_symmetry_multiplicity
_atom_site_calc_flag
_atom_site_refinement_flags
Ru1 Ru 0.69798(8) 0.92312(7) 0.68649(6) 0.0299(3) Uani 1 1 d .
Ru2 Ru 0.78618(7) 0.68975(7) 0.70386(6) 0.0273(3) Uani 1 1 d .
Ru3 Ru 0.80197(8) 0.78733(8) 0.53468(6) 0.0333(3) Uani 1 1 d .
Ru4 Ru 0.56944(8) 0.68599(7) 0.82765(6) 0.0322(3) Uani 1 1 d .
Ru5 Ru 0.75636(8) 0.84494(7) 0.84750(6) 0.0287(3) Uani 1 1 d .
Ru6 Ru 0.79602(9) 0.59736(8) 0.86780(6) 0.0358(3) Uani 1 1 d .
C101 C 0.6315(14) 1.0026(11) 0.5923(8) 0.047(3) Uani 1 1 d .
O101 O 0.5919(13) 1.0590(11) 0.5387(8) 0.086(4) Uani 1 1 d .
C102 C 0.8196(12) 1.0388(10) 0.6770(8) 0.038(3) Uani 1 1 d .
O102 O 0.8923(10) 1.1070(9) 0.6725(7) 0.064(3) Uani 1 1 d .
C201 C 0.9624(11) 0.6591(9) 0.6963(8) 0.037(3) Uani 1 1 d .
O201 O 1.0688(8) 0.6408(9) 0.6855(6) 0.058(2) Uani 1 1 d .
C202 C 0.7810(11) 0.5384(11) 0.6445(8) 0.041(3) Uani 1 1 d .
O202 O 0.7746(10) 0.4473(9) 0.6139(8) 0.070(3) Uani 1 1 d .
C301 C 0.8882(13) 0.6548(13) 0.4661(9) 0.055(4) Uani 1 1 d .
O301 O 0.9407(13) 0.5774(13) 0.4262(10) 0.104(5) Uani 1 1 d .
C302 C 0.7991(12) 0.8874(12) 0.4316(8) 0.045(3) Uani 1 1 d .
O302 O 0.8009(11) 0.9497(11) 0.3698(8) 0.077(3) Uani 1 1 d .
C303 C 0.9564(13) 0.8438(13) 0.5515(8) 0.049(3) Uani 1 1 d .
O303 O 1.0519(9) 0.8737(11) 0.5561(7) 0.068(3) Uani 1 1 d .
C401 C 0.5433(11) 0.5281(11) 0.8007(9) 0.044(3) Uani 1 1 d .
O401 O 0.5278(10) 0.4299(8) 0.7822(7) 0.065(3) Uani 1 1 d .
C501 C 0.9257(12) 0.8622(10) 0.8144(8) 0.039(3) Uani 1 1 d .
O501 O 1.0303(8) 0.8767(9) 0.7966(7) 0.064(3) Uani 1 1 d .
C601 C 0.7342(13) 0.5701(12) 0.9904(9) 0.049(3) Uani 1 1 d .
O601 O 0.6934(12) 0.5517(10) 1.0644(8) 0.075(3) Uani 1 1 d .
C602 C 0.7949(13) 0.4318(10) 0.8404(11) 0.054(4) Uani 1 1 d .
O602 O 0.7946(13) 0.3306(10) 0.8251(10) 0.088(4) Uani 1 1 d .
C603 C 0.9623(13) 0.5949(12) 0.8866(10) 0.050(3) Uani 1 1 d .
O603 O 1.0630(11) 0.5938(11) 0.8976(9) 0.083(3) Uani 1 1 d .
N1 N 0.6069(8) 0.7543(8) 0.6988(6) 0.031(2) Uani 1 1 d .
N2 N 0.6135(8) 0.7221(7) 0.5449(6) 0.032(2) Uani 1 1 d .
C1 C 0.5472(9) 0.7201(9) 0.6296(8) 0.035(3) Uani 1 1 d .
C2 C 0.4220(10) 0.6896(10) 0.6499(8) 0.038(3) Uani 1 1 d .
H2 H 0.3776 0.6910 0.7084 0.045 Uiso 1 1 calc R
C3 C 0.3670(13) 0.6576(12) 0.5799(10) 0.054(3) Uani 1 1 d .
H3 H 0.2837 0.6395 0.5904 0.065 Uiso 1 1 calc R
C4 C 0.4379(12) 0.6528(12) 0.4936(10) 0.052(3) Uani 1 1 d .
H4 H 0.4023 0.6287 0.4466 0.063 Uiso 1 1 calc R
C5 C 0.5584(12) 0.6828(10) 0.4773(8) 0.043(3) Uani 1 1 d .
C6 C 0.6338(15) 0.6768(14) 0.3834(9) 0.061(4) Uani 1 1 d .
H6A H 0.5828 0.6513 0.3434 0.092 Uiso 1 1 calc R
H6B H 0.7045 0.6195 0.3813 0.092 Uiso 1 1 calc R
H6C H 0.6621 0.7557 0.3656 0.092 Uiso 1 1 calc R
C11 C 0.4737(12) 0.7144(12) 0.9744(8) 0.048(3) Uani 1 1 d .
H11 H 0.4685 0.6519 1.0212 0.058 Uiso 1 1 calc R
C12 C 0.5570(10) 0.8131(9) 0.9635(8) 0.036(3) Uani 1 1 d .
C13 C 0.6569(12) 0.8490(10) 1.0002(8) 0.042(3) Uani 1 1 d .
H13 H 0.6905 0.7964 1.0436 0.051 Uiso 1 1 calc R
C14 C 0.7107(12) 0.9610(11) 0.9733(9) 0.046(3) Uani 1 1 d .
H14 H 0.7799 0.9841 1.0004 0.056 Uiso 1 1 calc R
C15 C 0.6845(11) 1.0275(10) 0.8998(7) 0.036(3) Uani 1 1 d .
H15 H 0.7319 1.0983 0.8791 0.043 Uiso 1 1 calc R
C16 C 0.5888(10) 0.9937(10) 0.8534(7) 0.035(2) Uani 1 1 d .
C17 C 0.5466(11) 1.0476(10) 0.7760(8) 0.041(3) Uani 1 1 d .
H17 H 0.5590 1.1347 0.7682 0.049 Uiso 1 1 calc R
C18 C 0.4246(11) 1.0130(11) 0.7603(10) 0.049(3) Uani 1 1 d .
H18 H 0.3872 1.0601 0.7203 0.059 Uiso 1 1 calc R
C19 C 0.3634(11) 0.9182(11) 0.7996(8) 0.042(3) Uani 1 1 d .
H19 H 0.2882 0.8999 0.7848 0.050 Uiso 1 1 calc R
C20 C 0.4155(10) 0.8455(10) 0.8647(9) 0.042(3) Uani 1 1 d .
C21 C 0.3858(11) 0.7361(12) 0.9152(9) 0.050(3) Uani 1 1 d .
H21 H 0.3096 0.6933 0.9178 0.061 Uiso 1 1 calc R
C22 C 0.5245(10) 0.8867(9) 0.8919(8) 0.037(3) Uani 1 1 d .
C90 C 0.9465(19) 0.8364(16) 0.1567(14) 0.092(6) Uani 1 1 d .
H90A H 1.0092 0.8386 0.1936 0.110 Uiso 1 1 calc R
H90B H 0.8907 0.9090 0.1691 0.110 Uiso 1 1 calc R
Cl91 Cl 1.0193(7) 0.8373(6) 0.0450(4) 0.115(2) Uani 1 1 d .
Cl92 Cl 0.8625(7) 0.7090(6) 0.1845(5) 0.124(2) Uani 1 1 d .

loop_
_atom_site_aniso_label
_atom_site_aniso_U_11
_atom_site_aniso_U_22
_atom_site_aniso_U_33
_atom_site_aniso_U_23
_atom_site_aniso_U_13
_atom_site_aniso_U_12
Ru1 0.0303(5) 0.0294(5) 0.0314(5) -0.0078(3) -0.0088(4) -0.0024(3)
Ru2 0.0220(5) 0.0304(5) 0.0296(5) -0.0125(3) -0.0048(4) 0.0002(3)
Ru3 0.0299(5) 0.0434(5) 0.0286(5) -0.0114(4) -0.0083(4) -0.0068(4)
Ru4 0.0247(5) 0.0347(5) 0.0359(5) -0.0085(4) -0.0014(4) -0.0043(4)
Ru5 0.0270(5) 0.0322(5) 0.0268(5) -0.0119(3) -0.0044(4) -0.0007(3)
Ru6 0.0363(6) 0.0340(5) 0.0378(6) -0.0043(4) -0.0097(4) 0.0012(4)
C101 0.071(9) 0.042(6) 0.034(7) -0.015(5) -0.019(7) -0.013(6)
O101 0.118(11) 0.081(7) 0.070(8) 0.001(6) -0.056(8) 0.019(7)
C102 0.050(8) 0.032(6) 0.034(6) -0.004(4) -0.015(5) -0.004(5)
O102 0.067(7) 0.067(6) 0.065(7) -0.009(5) -0.020(5) -0.039(6)
C201 0.034(7) 0.036(6) 0.041(7) -0.019(5) -0.015(5) 0.009(5)
O201 0.026(5) 0.089(7) 0.056(6) -0.012(5) -0.005(4) 0.005(4)
C202 0.033(7) 0.052(7) 0.041(7) -0.014(6) -0.012(5) -0.011(5)
O202 0.059(7) 0.064(6) 0.091(8) -0.045(6) -0.018(6) -0.012(5)
C301 0.047(8) 0.065(8) 0.053(8) -0.040(7) -0.017(7) 0.019(6)
O301 0.085(9) 0.116(10) 0.113(11) -0.068(9) -0.030(8) 0.027(8)
C302 0.049(8) 0.059(7) 0.031(7) 0.001(6) -0.017(6) -0.021(6)
O302 0.075(8) 0.106(9) 0.062(7) 0.005(6) -0.039(6) -0.023(6)
C303 0.046(8) 0.073(8) 0.031(7) -0.017(6) -0.005(6) -0.021(7)
O303 0.046(6) 0.103(8) 0.062(7) -0.005(6) -0.016(5) -0.030(6)
C401 0.032(7) 0.039(7) 0.057(8) -0.010(6) 0.006(6) -0.007(5)
O401 0.064(7) 0.050(6) 0.080(7) -0.021(5) -0.004(5) -0.017(5)
C501 0.041(8) 0.039(6) 0.035(7) -0.019(5) -0.007(5) 0.009(5)
O501 0.026(5) 0.083(7) 0.082(7) -0.020(5) -0.001(5) -0.009(4)
C601 0.048(8) 0.054(7) 0.043(8) 0.000(6) -0.005(6) -0.009(6)
O601 0.089(9) 0.075(7) 0.057(7) 0.007(5) -0.004(6) -0.013(6)
C602 0.064(9) 0.023(6) 0.085(11) -0.010(6) -0.036(8) 0.004(5)
O602 0.095(9) 0.057(7) 0.119(11) -0.023(6) -0.038(8) 0.002(6)
C603 0.042(8) 0.054(7) 0.059(9) -0.012(6) -0.020(7) 0.002(6)
O603 0.051(7) 0.096(8) 0.107(10) -0.011(7) -0.031(7) 0.001(6)
N1 0.029(5) 0.037(5) 0.027(5) -0.013(4) 0.002(4) -0.013(4)
N2 0.036(5) 0.030(4) 0.036(5) -0.010(4) -0.019(4) -0.004(4)
C1 0.017(5) 0.037(6) 0.051(8) -0.001(5) -0.007(5) -0.007(4)
C2 0.022(6) 0.046(6) 0.045(7) -0.010(5) -0.006(5) -0.004(5)
C3 0.035(7) 0.055(7) 0.076(10) -0.006(7) -0.020(7) -0.007(6)
C4 0.044(8) 0.053(7) 0.071(10) -0.008(6) -0.036(7) -0.010(6)
C5 0.051(8) 0.035(6) 0.048(8) -0.010(5) -0.024(6) -0.005(5)
C6 0.080(11) 0.072(9) 0.045(8) 0.001(7) -0.039(8) -0.029(8)
C11 0.046(8) 0.057(7) 0.036(7) 0.007(6) 0.004(6) -0.001(6)
C12 0.027(6) 0.036(6) 0.038(7) -0.017(5) 0.006(5) 0.010(4)
C13 0.055(8) 0.044(6) 0.027(6) -0.018(5) -0.007(5) 0.006(5)
C14 0.042(7) 0.051(7) 0.047(8) -0.024(6) -0.012(6) 0.009(5)
C15 0.036(6) 0.037(6) 0.033(6) -0.017(5) 0.003(5) -0.005(5)
C16 0.025(6) 0.045(6) 0.030(6) -0.016(5) 0.003(5) 0.006(5)
C17 0.044(7) 0.032(5) 0.049(7) -0.015(5) -0.012(6) 0.002(5)
C18 0.029(7) 0.053(7) 0.068(9) -0.011(6) -0.013(6) 0.002(5)
C19 0.023(6) 0.053(7) 0.051(8) -0.018(6) -0.011(5) 0.004(5)
C20 0.021(6) 0.045(6) 0.056(8) -0.021(5) 0.002(5) -0.001(5)
C21 0.028(7) 0.062(8) 0.053(8) -0.019(6) 0.016(6) -0.009(6)
C22 0.028(6) 0.030(5) 0.045(7) -0.018(5) 0.009(5) 0.007(4)
C90 0.088(14) 0.079(11) 0.112(16) -0.054(11) -0.028(12) 0.003(9)
Cl91 0.133(5) 0.133(5) 0.090(4) 0.007(3) -0.042(4) -0.035(4)
Cl92 0.122(5) 0.112(4) 0.129(5) -0.029(4) 0.010(4) -0.041(4)

loop_
_atom_type_symbol
_atom_type_description
_atom_type_scat_dispersion_real
_atom_type_scat_dispersion_imag
_atom_type_scat_source
C C 0.0033 0.0016 'International Tables Vol C Tables 4.2.6.8 and 6.1.1.4'
H H 0.0000 0.0000 'International Tables Vol C Tables 4.2.6.8 and 6.1.1.4'
N N 0.0061 0.0033 'International Tables Vol C Tables 4.2.6.8 and 6.1.1.4'
O O 0.0106 0.0060 'International Tables Vol C Tables 4.2.6.8 and 6.1.1.4'
Ru Ru -1.2594 0.8363 'International Tables Vol C Tables 4.2.6.8 and 6.1.1.4'
Cl Cl 0.1484 0.1585 'International Tables Vol C Tables 4.2.6.8 and 6.1.1.4'

loop_
_geom_angle_atom_site_label_1
_geom_angle_atom_site_label_2
_geom_angle_atom_site_label_3
_geom_angle
C102 Ru1 C101 90.2(5)
C102 Ru1 N1 162.9(4)
C101 Ru1 N1 101.8(4)
C102 Ru1 C17 93.3(5)
C101 Ru1 C17 83.2(5)
N1 Ru1 C17 100.2(4)
C102 Ru1 Ru2 114.5(3)
C101 Ru1 Ru2 130.9(3)
N1 Ru1 Ru2 48.3(3)
C17 Ru1 Ru2 132.7(3)
C102 Ru1 Ru5 89.5(3)
C101 Ru1 Ru5 166.9(4)
N1 Ru1 Ru5 81.6(2)
C17 Ru1 Ru5 83.7(3)
Ru2 Ru1 Ru5 60.53(3)
C102 Ru1 Ru3 98.4(4)
C101 Ru1 Ru3 75.3(4)
N1 Ru1 Ru3 73.4(2)
C17 Ru1 Ru3 155.4(3)
Ru2 Ru1 Ru3 60.23(5)
Ru5 Ru1 Ru3 117.76(6)
C201 Ru2 C202 89.9(5)
C201 Ru2 N1 168.6(4)
C202 Ru2 N1 96.5(4)
C201 Ru2 Ru6 78.4(4)
C202 Ru2 Ru6 97.6(4)
N1 Ru2 Ru6 110.0(2)
C201 Ru2 Ru1 117.7(3)
C202 Ru2 Ru1 136.1(4)
N1 Ru2 Ru1 51.7(2)
Ru6 Ru2 Ru1 119.89(4)
C201 Ru2 Ru4 139.5(4)
C202 Ru2 Ru4 99.8(4)
N1 Ru2 Ru4 48.7(2)
Ru6 Ru2 Ru4 61.40(5)
Ru1 Ru2 Ru4 81.32(4)
C201 Ru2 Ru3 95.9(4)
C202 Ru2 Ru3 83.8(4)
N1 Ru2 Ru3 75.4(2)
Ru6 Ru2 Ru3 174.11(4)
Ru1 Ru2 Ru3 61.29(4)
Ru4 Ru2 Ru3 124.08(5)
C201 Ru2 Ru5 94.5(3)
C202 Ru2 Ru5 156.1(4)
N1 Ru2 Ru5 83.5(2)
Ru6 Ru2 Ru5 60.51(6)
Ru1 Ru2 Ru5 60.74(5)
Ru4 Ru2 Ru5 62.38(4)
Ru3 Ru2 Ru5 118.97(6)
C301 Ru3 C303 90.4(6)
C301 Ru3 C302 92.8(6)
C303 Ru3 C302 92.7(5)
C301 Ru3 N2 96.1(5)
C303 Ru3 N2 168.4(4)
C302 Ru3 N2 96.5(4)
C301 Ru3 Ru2 99.8(5)
C303 Ru3 Ru2 85.3(4)
C302 Ru3 Ru2 167.3(4)
N2 Ru3 Ru2 84.1(2)
C301 Ru3 Ru1 158.1(5)
C303 Ru3 Ru1 85.0(4)
C302 Ru3 Ru1 108.8(4)
N2 Ru3 Ru1 85.4(2)
Ru2 Ru3 Ru1 58.48(5)
C401 Ru4 N1 98.3(5)
C401 Ru4 C21 99.3(5)
N1 Ru4 C21 119.3(5)
C401 Ru4 C11 105.8(5)
N1 Ru4 C11 148.4(4)
C21 Ru4 C11 37.2(5)
C401 Ru4 C20 126.3(5)
N1 Ru4 C20 88.7(4)
C21 Ru4 C20 36.6(5)
C11 Ru4 C20 60.6(4)
C401 Ru4 C22 158.5(5)
N1 Ru4 C22 92.6(4)
C21 Ru4 C22 59.3(4)
C11 Ru4 C22 58.3(4)
C20 Ru4 C22 35.2(4)
C401 Ru4 C12 138.1(5)
N1 Ru4 C12 123.5(3)
C21 Ru4 C12 59.4(4)
C11 Ru4 C12 35.0(4)
C20 Ru4 C12 58.4(4)
C22 Ru4 C12 33.9(4)
C401 Ru4 Ru2 93.3(4)
N1 Ru4 Ru2 48.2(3)
C21 Ru4 Ru2 164.0(4)
C11 Ru4 Ru2 146.7(3)
C20 Ru4 Ru2 127.4(3)
C22 Ru4 Ru2 107.7(3)
C12 Ru4 Ru2 116.0(3)
C401 Ru4 Ru6 87.6(4)
N1 Ru4 Ru6 106.9(3)
C21 Ru4 Ru6 131.4(4)
C11 Ru4 Ru6 94.5(3)
C20 Ru4 Ru6 140.9(3)
C22 Ru4 Ru6 106.9(3)
C12 Ru4 Ru6 83.6(3)
Ru2 Ru4 Ru6 58.73(5)
C401 Ru4 Ru5 143.7(4)
N1 Ru4 Ru5 81.1(2)
C21 Ru4 Ru5 112.7(3)
C11 Ru4 Ru5 91.0(3)
C20 Ru4 Ru5 90.1(3)
C22 Ru4 Ru5 56.3(3)
C12 Ru4 Ru5 57.1(3)
Ru2 Ru4 Ru5 59.22(5)
Ru6 Ru4 Ru5 58.61(5)
C501 Ru5 C15 102.5(4)
C501 Ru5 C14 100.5(5)
C15 Ru5 C14 36.1(4)
C501 Ru5 C16 129.1(4)
C15 Ru5 C16 36.6(4)
C14 Ru5 C16 64.3(4)
C501 Ru5 C13 120.8(5)
C15 Ru5 C13 65.1(4)
C14 Ru5 C13 35.5(4)
C16 Ru5 C13 75.8(4)
C501 Ru5 C22 163.6(4)
C15 Ru5 C22 61.8(4)
C14 Ru5 C22 70.2(4)
C16 Ru5 C22 35.0(4)
C13 Ru5 C22 59.2(4)
C501 Ru5 C12 152.8(4)
C15 Ru5 C12 73.7(4)
C14 Ru5 C12 60.2(4)
C16 Ru5 C12 62.9(4)
C13 Ru5 C12 32.7(4)
C22 Ru5 C12 32.7(4)
C501 Ru5 Ru6 91.4(3)
C15 Ru5 Ru6 152.0(3)
C14 Ru5 Ru6 117.8(3)
C16 Ru5 Ru6 139.4(3)
C13 Ru5 Ru6 86.9(3)
C22 Ru5 Ru6 104.9(2)
C12 Ru5 Ru6 82.8(2)
C501 Ru5 Ru2 85.9(3)
C15 Ru5 Ru2 145.4(3)
C14 Ru5 Ru2 173.0(3)
C16 Ru5 Ru2 113.8(3)
C13 Ru5 Ru2 138.1(3)
C22 Ru5 Ru2 104.3(3)
C12 Ru5 Ru2 112.8(2)
Ru6 Ru5 Ru2 58.74(5)
C501 Ru5 Ru1 95.7(4)
C15 Ru5 Ru1 86.8(3)
C14 Ru5 Ru1 122.8(3)
C16 Ru5 Ru1 63.0(3)
C13 Ru5 Ru1 137.0(3)
C22 Ru5 Ru1 79.3(3)
C12 Ru5 Ru1 110.7(3)
Ru6 Ru5 Ru1 116.21(4)
Ru2 Ru5 Ru1 58.73(5)
C501 Ru5 Ru4 141.6(3)
C15 Ru5 Ru4 114.9(3)
C14 Ru5 Ru4 114.7(3)
C16 Ru5 Ru4 82.2(3)
C13 Ru5 Ru4 84.6(3)
C22 Ru5 Ru4 53.1(2)
C12 Ru5 Ru4 54.7(3)
Ru6 Ru5 Ru4 59.45(5)
Ru2 Ru5 Ru4 58.40(4)
Ru1 Ru5 Ru4 78.42(4)
C602 Ru6 C601 92.4(6)
C602 Ru6 C603 97.7(6)
C601 Ru6 C603 91.7(6)
C602 Ru6 Ru2 98.0(5)
C601 Ru6 Ru2 154.9(4)
C603 Ru6 Ru2 109.3(4)
C602 Ru6 Ru5 156.9(4)
C601 Ru6 Ru5 103.9(4)
C603 Ru6 Ru5 98.0(4)
Ru2 Ru6 Ru5 60.75(3)
C602 Ru6 Ru4 100.7(4)
C601 Ru6 Ru4 95.9(4)
C603 Ru6 Ru4 159.8(4)
Ru2 Ru6 Ru4 59.87(3)
Ru5 Ru6 Ru4 61.95(3)
O101 C101 Ru1 174.6(10)
O102 C102 Ru1 179.0(11)
O201 C201 Ru2 175.4(10)
O202 C202 Ru2 176.3(12)
O301 C301 Ru3 178.8(14)
O302 C302 Ru3 177.7(11)
O303 C303 Ru3 175.2(12)
O401 C401 Ru4 178.7(12)
O501 C501 Ru5 177.0(10)
O601 C601 Ru6 177.8(12)
O602 C602 Ru6 178.8(14)
O603 C603 Ru6 179.6(15)
C1 N1 Ru2 121.3(7)
C1 N1 Ru4 124.2(6)
Ru2 N1 Ru4 83.1(3)
C1 N1 Ru1 118.9(7)
Ru2 N1 Ru1 80.0(3)
Ru4 N1 Ru1 114.1(4)
C1 N2 C5 118.0(10)
C1 N2 Ru3 113.6(6)
C5 N2 Ru3 128.3(8)
N2 C1 C2 122.5(10)
N2 C1 N1 117.5(9)
C2 C1 N1 119.9(10)
C3 C2 C1 117.9(12)
C2 C3 C4 119.3(12)
C5 C4 C3 120.7(12)
C4 C5 N2 121.3(12)
C4 C5 C6 119.9(11)
N2 C5 C6 118.7(11)
C21 C11 C12 108.6(10)
C21 C11 Ru4 68.8(7)
C12 C11 Ru4 80.0(7)
C13 C12 C22 116.5(10)
C13 C12 C11 137.9(11)
C22 C12 C11 105.5(10)
C13 C12 Ru4 127.2(7)
C22 C12 Ru4 69.8(6)
C11 C12 Ru4 65.0(6)
C13 C12 Ru5 65.9(6)
C22 C12 Ru5 71.2(6)
C11 C12 Ru5 130.6(8)
Ru4 C12 Ru5 68.3(3)
C12 C13 C14 119.9(11)
C12 C13 Ru5 81.4(7)
C14 C13 Ru5 68.6(7)
C15 C14 C13 122.5(11)
C15 C14 Ru5 69.2(6)
C13 C14 Ru5 75.9(7)
C14 C15 C16 121.1(10)
C14 C15 Ru5 74.6(7)
C16 C15 Ru5 77.4(6)
C15 C16 C17 130.8(10)
C15 C16 C22 113.7(10)
C17 C16 C22 115.5(10)
C15 C16 Ru5 66.0(6)
C17 C16 Ru5 124.9(7)
C22 C16 Ru5 78.0(6)
C16 C17 C18 116.6(11)
C16 C17 Ru1 88.4(7)
C18 C17 Ru1 106.8(8)
C19 C18 C17 124.9(12)
C18 C19 C20 119.4(11)
C21 C20 C22 106.0(11)
C21 C20 C19 136.5(11)
C22 C20 C19 117.5(10)
C21 C20 Ru4 67.3(6)
C22 C20 Ru4 75.0(6)
C19 C20 Ru4 123.8(8)
C20 C21 C11 108.5(11)
C20 C21 Ru4 76.1(7)
C11 C21 Ru4 74.0(7)
C12 C22 C20 110.9(10)
C12 C22 C16 125.3(11)
C20 C22 C16 123.7(11)
C12 C22 Ru4 76.3(6)
C20 C22 Ru4 69.8(6)
C16 C22 Ru4 123.1(7)
C12 C22 Ru5 76.0(6)
C20 C22 Ru5 136.4(7)
C16 C22 Ru5 67.0(6)
Ru4 C22 Ru5 70.6(3)
Cl92 C90 Cl91 112.2(9)

loop_
_geom_bond_atom_site_label_1
_geom_bond_atom_site_label_2
_geom_bond_distance
Ru1 C102 1.889(12)
Ru1 C101 1.906(13)
Ru1 N1 2.158(8)
Ru1 C17 2.317(12)
Ru1 Ru2 2.709(2)
Ru1 Ru5 2.765(2)
Ru1 Ru3 2.7869(19)
Ru2 C201 1.916(12)
Ru2 C202 1.920(12)
Ru2 N1 2.055(9)
Ru2 Ru6 2.703(2)
Ru2 Ru4 2.7350(19)
Ru2 Ru3 2.758(2)
Ru2 Ru5 2.7587(18)
Ru3 C301 1.897(12)
Ru3 C303 1.905(13)
Ru3 C302 1.908(13)
Ru3 N2 2.208(9)
Ru4 C401 1.847(12)
Ru4 N1 2.068(9)
Ru4 C21 2.229(12)
Ru4 C11 2.299(13)
Ru4 C20 2.345(11)
Ru4 C22 2.414(10)
Ru4 C12 2.498(11)
Ru4 Ru6 2.776(2)
Ru4 Ru5 2.8451(18)
Ru5 C501 1.847(13)
Ru5 C15 2.211(10)
Ru5 C14 2.280(12)
Ru5 C16 2.362(11)
Ru5 C13 2.375(12)
Ru5 C22 2.509(11)
Ru5 C12 2.571(11)
Ru5 Ru6 2.752(2)
Ru6 C602 1.880(11)
Ru6 C601 1.890(14)
Ru6 C603 1.895(14)
C101 O101 1.151(16)
C102 O102 1.124(14)
C201 O201 1.148(14)
C202 O202 1.125(15)
C301 O301 1.114(17)
C302 O302 1.154(15)
C303 O303 1.132(15)
C401 O401 1.155(15)
C501 O501 1.146(15)
C601 O601 1.151(16)
C602 O602 1.142(16)
C603 O603 1.146(16)
N1 C1 1.414(14)
N2 C1 1.357(15)
N2 C5 1.380(14)
C1 C2 1.408(15)
C2 C3 1.385(18)
C3 C4 1.39(2)
C4 C5 1.357(18)
C5 C6 1.51(2)
C11 C21 1.45(2)
C11 C12 1.454(17)
C12 C13 1.404(17)
C12 C22 1.433(17)
C13 C14 1.423(18)
C14 C15 1.395(18)
C15 C16 1.444(16)
C16 C17 1.452(17)
C16 C22 1.470(16)
C17 C18 1.478(17)
C18 C19 1.348(18)
C19 C20 1.442(18)
C20 C21 1.441(18)
C20 C22 1.441(17)
C90 Cl92 1.73(2)
C90 Cl91 1.74(2)
